data_8106467
loop_
_publ_author_name
'El-Hiti, Gamal A.'
'Abdel-Wahab, Bakr F.'
'Baashen, Mohammed'
'Hegazy, Amany S.'
'Kariuki, Benson M.'

_publ_section_title
;
 Crystal structure of
 (E)-5-((4-chlorophenyl)diazenyl)-2-(5-(4-fluorophenyl)-3-(thiophen-2-yl)-4,5-dihydro-1H-pyrazol-1-yl)-4-methylthiazole,
 C23H17ClFN5S2
;
_journal_issue 1
_journal_name_full 'Zeitschrift f\"ur Kristallographie - New Crystal Structures'
_journal_page_first 157
_journal_page_last 158
_journal_paper_doi 10.1515/ncrs-2016-0208
_journal_volume 232
_journal_year 2017
_chemical_formula_moiety 'C23 H17 Cl F N5 S2'
_chemical_formula_sum 'C23 H17 Cl F N5 S2'
_chemical_formula_weight 481.98
_space_group_crystal_system monoclinic
_space_group_IT_number 14
_space_group_name_Hall '-P 2ybc'
_space_group_name_H-M_alt 'P 1 21/c 1'
_atom_sites_solution_hydrogens geom
_cell_angle_alpha 90
_cell_angle_beta 95.484(4)
_cell_angle_gamma 90
_cell_formula_units_Z 4
_cell_length_a 20.9691(12)
_cell_length_b 11.5316(6)
_cell_length_c 9.2546(4)
_cell_measurement_reflns_used 3093
_cell_measurement_temperature 296(2)
_cell_measurement_theta_max 27.7750
_cell_measurement_theta_min 3.8750
_cell_volume 2227.6(2)
_computing_cell_refinement 'CrysAlis PRO [8]'
_computing_data_collection 'CrysAlis PRO [8]'
_computing_data_reduction 'CrysAlis PRO [8]'
_computing_molecular_graphics 'ORTEP-3 for Windows [10]'
_computing_publication_material 'WinGX [10] and CHEMDRAW Ultra [11]'
_computing_structure_refinement 'SHELXS2013 [9]'
_computing_structure_solution 'SHELXS2013 [9]'
_diffrn_ambient_temperature 296(2)
_diffrn_measured_fraction_theta_full 0.998
_diffrn_measured_fraction_theta_max 0.836
_diffrn_measurement_device_type 'SuperNova, Dual, Cu at zero, Atlas'
_diffrn_measurement_method '\w scans'
_diffrn_radiation_type MoK\a
_diffrn_radiation_wavelength 0.71073
_diffrn_reflns_av_R_equivalents 0.0215
_diffrn_reflns_av_unetI/netI 0.0838
_diffrn_reflns_Laue_measured_fraction_full 0.998
_diffrn_reflns_Laue_measured_fraction_max 0.836
_diffrn_reflns_limit_h_max 26
_diffrn_reflns_limit_h_min -22
_diffrn_reflns_limit_k_max 16
_diffrn_reflns_limit_k_min -11
_diffrn_reflns_limit_l_max 12
_diffrn_reflns_limit_l_min -11
_diffrn_reflns_number 11261
_diffrn_reflns_point_group_measured_fraction_full 0.998
_diffrn_reflns_point_group_measured_fraction_max 0.836
_diffrn_reflns_theta_full 25.242
_diffrn_reflns_theta_max 29.790
_diffrn_reflns_theta_min 3.420
_diffrn_standards_decay_% 0
_diffrn_standards_interval_count 0
_diffrn_standards_interval_time 0
_diffrn_standards_number 0
_exptl_absorpt_coefficient_mu 0.389
_exptl_absorpt_correction_T_max 0.998
_exptl_absorpt_correction_T_min 0.994
_exptl_absorpt_correction_type gaussian
_exptl_absorpt_process_details
;
CrysAlisPro, Agilent Technologies,
Version 1.171.37.35g (release 09-12-2014 CrysAlis171 .NET)
(compiled Dec  9 2014,15:38:47)
Numerical absorption correction based on gaussian integration over
			a multifaceted crystal model
Empirical absorption correction using spherical harmonics,
 implemented in SCALE3 ABSPACK scaling algorithm.
;
_exptl_crystal_colour orange
_exptl_crystal_density_diffrn 1.437
_exptl_crystal_description needle
_exptl_crystal_F_000 992
_exptl_crystal_size_max 0.306
_exptl_crystal_size_mid 0.217
_exptl_crystal_size_min 0.094
_refine_diff_density_max 0.228
_refine_diff_density_min -0.310
_refine_diff_density_rms 0.042
_refine_ls_extinction_coef .
_refine_ls_extinction_method none
_refine_ls_goodness_of_fit_ref 1.031
_refine_ls_hydrogen_treatment constr
_refine_ls_matrix_type full
_refine_ls_number_parameters 327
_refine_ls_number_reflns 5322
_refine_ls_number_restraints 166
_refine_ls_restrained_S_all 1.048
_refine_ls_R_factor_all 0.0767
_refine_ls_R_factor_gt 0.0468
_refine_ls_shift/su_max 0.000
_refine_ls_shift/su_mean 0.000
_refine_ls_structure_factor_coef Fsqd
_refine_ls_weighting_details 'w=1/[\s^2^(Fo^2^)+(0.0349P)^2^+0.9377P] where P=(Fo^2^+2Fc^2^)/3'
_refine_ls_weighting_scheme calc
_refine_ls_wR_factor_gt 0.0951
_refine_ls_wR_factor_ref 0.1126
_reflns_Friedel_coverage 0.000
_reflns_Friedel_fraction_full .
_reflns_Friedel_fraction_max .
_reflns_number_gt 3684
_reflns_number_total 5322
_reflns_threshold_expression 'I > 2\s(I)'
_cod_data_source_file suppl_ncrs-2016-0208_suppl.cif
_cod_data_source_block bmk1571
_cod_original_sg_symbol_H-M 'P 21/c'
_cod_database_code 8106467
_shelx_space_group_comment
;
The symmetry employed for this shelxl refinement is uniquely defined
by the following loop, which should always be used as a source of
symmetry information in preference to the above space-group names.
They are only intended as comments.
;
_shelx_estimated_absorpt_t_min 0.890
_shelx_estimated_absorpt_t_max 0.964
_shelxl_version_number 2013-4

loop_
_space_group_symop_operation_xyz
'x, y, z'
'-x, y+1/2, -z+1/2'
'-x, -y, -z'
'x, -y-1/2, z-1/2'

loop_
_atom_site_label
_atom_site_type_symbol
_atom_site_fract_x
_atom_site_fract_y
_atom_site_fract_z
_atom_site_U_iso_or_equiv
_atom_site_adp_type
_atom_site_occupancy
_atom_site_site_symmetry_order
_atom_site_calc_flag
_atom_site_refinement_flags_posn
_atom_site_refinement_flags_adp
_atom_site_refinement_flags_occupancy
_atom_site_disorder_assembly
_atom_site_disorder_group
C1 C 0.56009(11) 0.2098(2) -0.0311(2) 0.0600(6) Uani 1 1 d . . . . .
C2 C 0.53105(12) 0.1177(2) -0.1040(3) 0.0651(7) Uani 1 1 d . . . . .
H2 H 0.5460 0.0428 -0.0850 0.078 Uiso 1 1 calc R U . . .
C3 C 0.47962(11) 0.1365(2) -0.2056(2) 0.0590(6) Uani 1 1 d . . . . .
H3 H 0.4592 0.0740 -0.2540 0.071 Uiso 1 1 calc R U . . .
C4 C 0.45845(10) 0.24837(19) -0.2355(2) 0.0465(5) Uani 1 1 d . . . . .
C5 C 0.48719(11) 0.3395(2) -0.1591(2) 0.0579(6) Uani 1 1 d . . . . .
H5 H 0.4721 0.4145 -0.1768 0.070 Uiso 1 1 calc R U . . .
C6 C 0.53831(11) 0.3206(2) -0.0558(3) 0.0663(7) Uani 1 1 d . . . . .
H6 H 0.5576 0.3824 -0.0039 0.080 Uiso 1 1 calc R U . . .
C7 C 0.33549(9) 0.21842(18) -0.5178(2) 0.0430(5) Uani 1 1 d . . . . .
C8 C 0.30299(9) 0.13926(18) -0.6074(2) 0.0431(4) Uani 1 1 d . . . . .
C9 C 0.31527(11) 0.01195(19) -0.6067(3) 0.0584(6) Uani 1 1 d . . . . .
H9A H 0.2752 -0.0288 -0.6211 0.088 Uiso 1 1 calc R U . . .
H9B H 0.3373 -0.0101 -0.5151 0.088 Uiso 1 1 calc R U . . .
H9C H 0.3412 -0.0072 -0.6834 0.088 Uiso 1 1 calc R U . . .
C10 C 0.25614(9) 0.29811(17) -0.6930(2) 0.0403(4) Uani 1 1 d . . . . .
C11 C 0.17002(9) 0.31616(17) -0.8977(2) 0.0427(4) Uani 1 1 d . . . . .
H11 H 0.1951 0.2697 -0.9605 0.051 Uiso 1 1 calc R U . . .
C12 C 0.14817(10) 0.42874(18) -0.9765(2) 0.0472(5) Uani 1 1 d . . . . .
H12A H 0.1592 0.4285 -1.0760 0.057 Uiso 1 1 calc R U . . .
H12B H 0.1023 0.4397 -0.9765 0.057 Uiso 1 1 calc R U . . .
C13 C 0.18456(10) 0.52095(17) -0.8887(2) 0.0442(5) Uani 1 1 d . . . . .
C14 C 0.11712(9) 0.24294(16) -0.84667(19) 0.0400(4) Uani 1 1 d . . . . .
C15 C 0.10958(11) 0.12884(18) -0.8897(2) 0.0536(5) Uani 1 1 d . . . . .
H15 H 0.1383 0.0959 -0.9483 0.064 Uiso 1 1 calc R U . . .
C16 C 0.05969(13) 0.0630(2) -0.8464(3) 0.0686(7) Uani 1 1 d . . . . .
H16 H 0.0542 -0.0138 -0.8756 0.082 Uiso 1 1 calc R U . . .
C17 C 0.01877(12) 0.1139(2) -0.7598(3) 0.0680(7) Uani 1 1 d . . . . .
C18 C 0.02503(12) 0.2242(2) -0.7120(3) 0.0653(6) Uani 1 1 d . . . . .
H18 H -0.0033 0.2556 -0.6512 0.078 Uiso 1 1 calc R U . . .
C19 C 0.07501(10) 0.28905(19) -0.7565(2) 0.0516(5) Uani 1 1 d . . . . .
H19 H 0.0804 0.3653 -0.7249 0.062 Uiso 1 1 calc R U . . .
S1 S 0.31014(2) 0.36029(4) -0.56204(5) 0.04500(14) Uani 1 1 d . . . . .
S2 S 0.23680(8) 0.74034(13) -0.84240(19) 0.0727(5) Uani 0.659(3) 1 d D U P A 1
C20 C 0.18176(10) 0.64294(18) -0.9238(2) 0.0504(5) Uani 0.659(3) 1 d D U P A 1
C21 C 0.1410(4) 0.6970(7) -1.0207(9) 0.0762(18) Uani 0.659(3) 1 d D U P A 1
H21 H 0.1096 0.6578 -1.0794 0.091 Uiso 0.659(3) 1 calc R U P A 1
C22 C 0.1492(4) 0.8222(5) -1.0277(11) 0.0721(18) Uani 0.659(3) 1 d D U P A 1
H22 H 0.1239 0.8734 -1.0857 0.087 Uiso 0.659(3) 1 calc R U P A 1
C23 C 0.1998(4) 0.8499(5) -0.9357(12) 0.0766(18) Uani 0.659(3) 1 d D U P A 1
H23 H 0.2138 0.9261 -0.9238 0.092 Uiso 0.659(3) 1 calc R U P A 1
S2A S 0.1231(2) 0.6918(4) -1.0543(5) 0.0716(9) Uani 0.341(3) 1 d D U P A 2
C20A C 0.18176(10) 0.64294(18) -0.9238(2) 0.0504(5) Uani 0.341(3) 1 d D U P A 2
C21A C 0.2191(5) 0.7290(8) -0.8785(13) 0.072(2) Uani 0.341(3) 1 d D U P A 2
H21A H 0.2516 0.7186 -0.8039 0.086 Uiso 0.341(3) 1 calc R U P A 2
C22A C 0.2082(9) 0.8435(8) -0.949(2) 0.075(2) Uani 0.341(3) 1 d D U P A 2
H22A H 0.2311 0.9119 -0.9309 0.090 Uiso 0.341(3) 1 calc R U P A 2
C23A C 0.1577(9) 0.8248(9) -1.045(2) 0.074(3) Uani 0.341(3) 1 d D U P A 2
H23A H 0.1416 0.8840 -1.1060 0.089 Uiso 0.341(3) 1 calc R U P A 2
N1 N 0.40778(8) 0.27833(16) -0.34273(17) 0.0477(4) Uani 1 1 d . . . . .
N2 N 0.38302(8) 0.19125(15) -0.41187(17) 0.0461(4) Uani 1 1 d . . . . .
N3 N 0.25676(8) 0.18466(14) -0.70601(17) 0.0418(4) Uani 1 1 d . . . . .
N4 N 0.21285(8) 0.36295(14) -0.77539(17) 0.0443(4) Uani 1 1 d . . . . .
N5 N 0.22023(8) 0.48225(14) -0.77839(18) 0.0460(4) Uani 1 1 d . . . . .
F1 F -0.03037(9) 0.04929(17) -0.7155(2) 0.1153(7) Uani 1 1 d . . . . .
Cl1 Cl 0.62511(3) 0.18532(9) 0.09640(8) 0.0954(3) Uani 1 1 d . . . . .

loop_
_atom_site_aniso_label
_atom_site_aniso_U_11
_atom_site_aniso_U_22
_atom_site_aniso_U_33
_atom_site_aniso_U_23
_atom_site_aniso_U_13
_atom_site_aniso_U_12
C1 0.0415(13) 0.0875(18) 0.0490(12) 0.0029(12) -0.0056(9) -0.0029(12)
C2 0.0602(15) 0.0676(16) 0.0638(14) 0.0086(12) -0.0137(12) 0.0069(12)
C3 0.0592(14) 0.0542(13) 0.0594(13) -0.0028(11) -0.0163(11) 0.0041(11)
C4 0.0407(11) 0.0558(13) 0.0423(10) 0.0016(9) 0.0006(8) 0.0004(10)
C5 0.0528(14) 0.0566(14) 0.0629(14) -0.0001(11) -0.0027(11) -0.0078(11)
C6 0.0526(14) 0.0777(18) 0.0662(15) -0.0081(13) -0.0062(11) -0.0142(13)
C7 0.0378(11) 0.0470(11) 0.0435(10) 0.0043(9) 0.0006(8) 0.0043(9)
C8 0.0356(10) 0.0471(11) 0.0463(10) 0.0042(9) 0.0029(8) 0.0042(9)
C9 0.0519(13) 0.0477(12) 0.0734(15) 0.0038(11) -0.0051(11) 0.0088(10)
C10 0.0343(10) 0.0445(11) 0.0420(10) 0.0033(9) 0.0032(8) -0.0006(8)
C11 0.0439(11) 0.0444(11) 0.0388(9) -0.0002(9) -0.0017(8) 0.0050(9)
C12 0.0499(12) 0.0475(11) 0.0430(10) 0.0067(9) -0.0020(9) 0.0016(10)
C13 0.0456(12) 0.0433(11) 0.0437(10) 0.0046(9) 0.0043(8) 0.0025(9)
C14 0.0411(11) 0.0393(10) 0.0374(9) 0.0006(8) -0.0077(8) 0.0018(8)
C15 0.0636(14) 0.0447(12) 0.0508(12) -0.0054(10) -0.0027(10) 0.0012(11)
C16 0.0844(19) 0.0431(13) 0.0741(16) -0.0018(12) -0.0137(14) -0.0147(13)
C17 0.0540(15) 0.0626(16) 0.0848(18) 0.0148(14) -0.0069(13) -0.0196(13)
C18 0.0511(15) 0.0649(16) 0.0815(17) 0.0087(13) 0.0141(12) 0.0016(12)
C19 0.0521(13) 0.0415(11) 0.0615(13) -0.0011(10) 0.0071(10) 0.0007(10)
S1 0.0426(3) 0.0447(3) 0.0463(3) 0.0012(2) -0.0032(2) -0.0007(2)
S2 0.0706(9) 0.0489(6) 0.0938(10) 0.0135(6) -0.0167(6) -0.0077(5)
C20 0.0562(13) 0.0454(11) 0.0492(11) 0.0067(9) 0.0030(9) 0.0040(10)
C21 0.085(4) 0.066(3) 0.074(4) 0.010(3) -0.009(3) 0.006(3)
C22 0.093(3) 0.052(2) 0.071(3) 0.022(2) 0.008(3) 0.010(2)
C23 0.086(3) 0.050(2) 0.094(3) 0.013(2) 0.006(3) 0.004(2)
S2A 0.087(2) 0.0569(13) 0.0678(17) 0.0195(12) -0.0060(13) 0.0124(13)
C20A 0.0562(13) 0.0454(11) 0.0492(11) 0.0067(9) 0.0030(9) 0.0040(10)
C21A 0.077(4) 0.058(4) 0.078(4) 0.005(3) -0.009(4) 0.007(4)
C22A 0.085(4) 0.051(4) 0.089(4) 0.009(4) 0.006(4) 0.001(4)
C23A 0.094(4) 0.054(4) 0.074(4) 0.016(4) 0.009(4) 0.010(4)
N1 0.0423(10) 0.0539(10) 0.0460(9) 0.0026(8) -0.0008(7) 0.0012(8)
N2 0.0393(9) 0.0525(10) 0.0454(9) 0.0029(8) -0.0022(7) 0.0038(8)
N3 0.0385(9) 0.0432(9) 0.0427(8) 0.0012(7) -0.0010(7) 0.0018(7)
N4 0.0432(9) 0.0379(9) 0.0492(9) 0.0045(7) -0.0094(7) -0.0014(7)
N5 0.0469(10) 0.0415(9) 0.0486(9) 0.0029(8) -0.0005(7) 0.0008(8)
F1 0.0861(12) 0.0994(14) 0.1621(18) 0.0199(12) 0.0202(12) -0.0435(11)
Cl1 0.0608(4) 0.1410(7) 0.0775(4) 0.0052(5) -0.0289(3) 0.0000(4)

loop_
_atom_type_symbol
_atom_type_description
_atom_type_scat_dispersion_real
_atom_type_scat_dispersion_imag
_atom_type_scat_source
C C 0.0033 0.0016 'International Tables Vol C Tables 4.2.6.8 and 6.1.1.4'
H H 0.0000 0.0000 'International Tables Vol C Tables 4.2.6.8 and 6.1.1.4'
N N 0.0061 0.0033 'International Tables Vol C Tables 4.2.6.8 and 6.1.1.4'
F F 0.0171 0.0103 'International Tables Vol C Tables 4.2.6.8 and 6.1.1.4'
S S 0.1246 0.1234 'International Tables Vol C Tables 4.2.6.8 and 6.1.1.4'
Cl Cl 0.1484 0.1585 'International Tables Vol C Tables 4.2.6.8 and 6.1.1.4'

loop_
_geom_angle_atom_site_label_1
_geom_angle_atom_site_label_2
_geom_angle_atom_site_label_3
_geom_angle
_geom_angle_site_symmetry_1
_geom_angle_site_symmetry_3
C6 C1 C2 121.1(2) . .
C6 C1 Cl1 119.51(19) . .
C2 C1 Cl1 119.4(2) . .
C1 C2 C3 119.7(2) . .
C1 C2 H2 120.1 . .
C3 C2 H2 120.1 . .
C2 C3 C4 119.9(2) . .
C2 C3 H3 120.1 . .
C4 C3 H3 120.1 . .
C5 C4 C3 119.57(19) . .
C5 C4 N1 115.8(2) . .
C3 C4 N1 124.67(19) . .
C4 C5 C6 120.6(2) . .
C4 C5 H5 119.7 . .
C6 C5 H5 119.7 . .
C1 C6 C5 119.1(2) . .
C1 C6 H6 120.5 . .
C5 C6 H6 120.5 . .
N2 C7 C8 124.61(19) . .
N2 C7 S1 124.38(15) . .
C8 C7 S1 110.96(14) . .
C7 C8 N3 115.33(18) . .
C7 C8 C9 125.32(18) . .
N3 C8 C9 119.34(18) . .
C8 C9 H9A 109.5 . .
C8 C9 H9B 109.5 . .
H9A C9 H9B 109.5 . .
C8 C9 H9C 109.5 . .
H9A C9 H9C 109.5 . .
H9B C9 H9C 109.5 . .
N3 C10 N4 120.70(17) . .
N3 C10 S1 117.67(14) . .
N4 C10 S1 121.57(15) . .
N4 C11 C14 112.11(15) . .
N4 C11 C12 100.77(15) . .
C14 C11 C12 115.29(16) . .
N4 C11 H11 109.4 . .
C14 C11 H11 109.4 . .
C12 C11 H11 109.4 . .
C13 C12 C11 103.19(15) . .
C13 C12 H12A 111.1 . .
C11 C12 H12A 111.1 . .
C13 C12 H12B 111.1 . .
C11 C12 H12B 111.1 . .
H12A C12 H12B 109.1 . .
N5 C13 C20 121.63(19) . .
N5 C13 C12 114.25(17) . .
C20 C13 C12 124.11(18) . .
C19 C14 C15 118.7(2) . .
C19 C14 C11 120.50(18) . .
C15 C14 C11 120.80(19) . .
C14 C15 C16 120.6(2) . .
C14 C15 H15 119.7 . .
C16 C15 H15 119.7 . .
C17 C16 C15 118.1(2) . .
C17 C16 H16 121.0 . .
C15 C16 H16 121.0 . .
C18 C17 C16 123.5(2) . .
C18 C17 F1 117.9(3) . .
C16 C17 F1 118.5(2) . .
C17 C18 C19 117.7(2) . .
C17 C18 H18 121.1 . .
C19 C18 H18 121.1 . .
C14 C19 C18 121.3(2) . .
C14 C19 H19 119.3 . .
C18 C19 H19 119.3 . .
C10 S1 C7 86.59(9) . .
C23 S2 C20 90.5(3) . .
C21 C20 C13 128.1(4) . .
C21 C20 S2 110.3(4) . .
C13 C20 S2 121.56(16) . .
C20 C21 C22 115.0(6) . .
C20 C21 H21 122.5 . .
C22 C21 H21 122.5 . .
C23 C22 C21 107.4(5) . .
C23 C22 H22 126.3 . .
C21 C22 H22 126.3 . .
C22 C23 S2 116.7(4) . .
C22 C23 H23 121.7 . .
S2 C23 H23 121.7 . .
C22A C21A H21A 120.9 . .
C23A C22A C21A 103.2(8) . .
C23A C22A H22A 128.4 . .
C21A C22A H22A 128.4 . .
C22A C23A S2A 119.3(7) . .
C22A C23A H23A 120.3 . .
S2A C23A H23A 120.3 . .
N2 N1 C4 113.54(17) . .
N1 N2 C7 114.45(17) . .
C10 N3 C8 109.39(16) . .
C10 N4 N5 119.33(16) . .
C10 N4 C11 123.73(16) . .
N5 N4 C11 114.09(15) . .
C13 N5 N4 107.63(16) . .

loop_
_geom_bond_atom_site_label_1
_geom_bond_atom_site_label_2
_geom_bond_distance
_geom_bond_site_symmetry_2
C1 C6 1.368(4) .
C1 C2 1.370(3) .
C1 Cl1 1.739(2) .
C2 C3 1.379(3) .
C2 H2 0.9300 .
C3 C4 1.384(3) .
C3 H3 0.9300 .
C4 C5 1.373(3) .
C4 N1 1.425(2) .
C5 C6 1.384(3) .
C5 H5 0.9300 .
C6 H6 0.9300 .
C7 N2 1.366(2) .
C7 C8 1.370(3) .
C7 S1 1.756(2) .
C8 N3 1.371(2) .
C8 C9 1.490(3) .
C9 H9A 0.9600 .
C9 H9B 0.9600 .
C9 H9C 0.9600 .
C10 N3 1.314(2) .
C10 N4 1.353(2) .
C10 S1 1.7331(19) .
C11 N4 1.478(2) .
C11 C14 1.506(3) .
C11 C12 1.537(3) .
C11 H11 0.9800 .
C12 C13 1.502(3) .
C12 H12A 0.9700 .
C12 H12B 0.9700 .
C13 N5 1.287(2) .
C13 C20 1.444(3) .
C14 C19 1.378(3) .
C14 C15 1.379(3) .
C15 C16 1.383(3) .
C15 H15 0.9300 .
C16 C17 1.362(4) .
C16 H16 0.9300 .
C17 C18 1.350(4) .
C17 F1 1.366(3) .
C18 C19 1.382(3) .
C18 H18 0.9300 .
C19 H19 0.9300 .
S2 C23 1.678(6) .
S2 C20 1.731(2) .
C20 C21 1.333(6) .
C21 C22 1.456(7) .
C21 H21 0.9300 .
C22 C23 1.333(6) .
C22 H22 0.9300 .
C23 H23 0.9300 .
S2A C23A 1.694(9) .
C21A C22A 1.481(9) .
C21A H21A 0.9300 .
C22A C23A 1.332(9) .
C22A H22A 0.9300 .
C23A H23A 0.9300 .
N1 N2 1.274(2) .
N4 N5 1.385(2) .
